data_2238639
loop_
_publ_author_name
'Reyes, H\'ector'
'Aguirre, Gerardo'
'Ch\'avez, Daniel'

_publ_section_title
;
 4-Hydroxy-6-methylpyridin-2(1<i>H</i>)-one
;
_journal_coeditor_code IM2437
_journal_issue 10
_journal_name_full 'Acta Crystallographica Section E'
_journal_page_first o1534
_journal_paper_doi 10.1107/S1600536813024240
_journal_volume 69
_journal_year 2013
_chemical_formula_iupac 'C6 H7 N O2'
_chemical_formula_moiety 'C6 H7 N O2'
_chemical_formula_sum 'C6 H7 N O2'
_chemical_formula_weight 125.13
_chemical_name_systematic
;
4-Hydroxy-6-methylpyridin-2(1<i>H</i>)-one
;
_space_group_IT_number 14
_symmetry_cell_setting monoclinic
_symmetry_space_group_name_Hall '-P 2yn'
_symmetry_space_group_name_H-M 'P 1 21/n 1'
_atom_sites_solution_hydrogens geom
_atom_sites_solution_primary direct
_atom_sites_solution_secondary difmap
_audit_creation_method SHELXL-97
_cell_angle_alpha 90.00
_cell_angle_beta 91.303(7)
_cell_angle_gamma 90.00
_cell_formula_units_Z 4
_cell_length_a 4.7082(5)
_cell_length_b 12.2988(8)
_cell_length_c 10.0418(7)
_cell_measurement_reflns_used 51
_cell_measurement_temperature 298(2)
_cell_measurement_theta_max 12.29
_cell_measurement_theta_min 6.62
_cell_volume 581.32(8)
_computing_cell_refinement 'XSCANS (Siemens, 1996)'
_computing_data_collection 'XSCANS (Siemens, 1996)'
_computing_data_reduction 'XSCANS (Siemens, 1996)'
_computing_molecular_graphics 'SHELXTL (Sheldrick, 2008)'
_computing_publication_material 'SHELXTL (Sheldrick, 2008)'
_computing_structure_refinement 'SHELXL97 (Sheldrick, 2008)'
_computing_structure_solution 'SHELXS97 (Sheldrick, 2008)'
_diffrn_ambient_temperature 298(2)
_diffrn_measured_fraction_theta_full 1.000
_diffrn_measured_fraction_theta_max 1.000
_diffrn_measurement_device_type 'Bruker P4'
_diffrn_measurement_method '2\q/\w scans'
_diffrn_radiation_monochromator graphite
_diffrn_radiation_source 'fine-focus sealed tube'
_diffrn_radiation_type MoK\a
_diffrn_radiation_wavelength 0.71073
_diffrn_reflns_av_R_equivalents 0.0256
_diffrn_reflns_av_sigmaI/netI 0.0385
_diffrn_reflns_limit_h_max 6
_diffrn_reflns_limit_h_min -1
_diffrn_reflns_limit_k_max 17
_diffrn_reflns_limit_k_min -1
_diffrn_reflns_limit_l_max 14
_diffrn_reflns_limit_l_min -14
_diffrn_reflns_number 2445
_diffrn_reflns_theta_full 30.00
_diffrn_reflns_theta_max 30.00
_diffrn_reflns_theta_min 2.62
_diffrn_standards_decay_% 9.41
_diffrn_standards_interval_count 97
_diffrn_standards_number 3
_exptl_absorpt_coefficient_mu 0.109
_exptl_absorpt_correction_T_max 0.2589
_exptl_absorpt_correction_T_min 0.2162
_exptl_absorpt_correction_type psi-scan
_exptl_absorpt_process_details '(XSCANS; Siemens, 1996)'
_exptl_crystal_colour colorless
_exptl_crystal_density_diffrn 1.430
_exptl_crystal_density_method 'not measured'
_exptl_crystal_description prismatic
_exptl_crystal_F_000 264
_exptl_crystal_size_max .65
_exptl_crystal_size_mid .20
_exptl_crystal_size_min .18
_refine_diff_density_max 0.316
_refine_diff_density_min -0.248
_refine_ls_extinction_method none
_refine_ls_goodness_of_fit_ref 1.056
_refine_ls_hydrogen_treatment constr
_refine_ls_matrix_type full
_refine_ls_number_parameters 82
_refine_ls_number_reflns 1701
_refine_ls_number_restraints 0
_refine_ls_restrained_S_all 1.056
_refine_ls_R_factor_all 0.0723
_refine_ls_R_factor_gt 0.0502
_refine_ls_shift/su_max 0.000
_refine_ls_shift/su_mean 0.000
_refine_ls_structure_factor_coef Fsqd
_refine_ls_weighting_details 'calc w=1/[\s^2^(Fo^2^)+(0.1000P)^2^+0.0000P] where P=(Fo^2^+2Fc^2^)/3'
_refine_ls_weighting_scheme calc
_refine_ls_wR_factor_gt 0.1424
_refine_ls_wR_factor_ref 0.1602
_reflns_number_gt 1269
_reflns_number_total 1701
_reflns_threshold_expression I>2sigma(I)
_cod_data_source_file im2437.cif
_cod_data_source_block I
_cod_original_sg_symbol_H-M 'P 21/n'
_cod_database_code 2238639

loop_
_symmetry_equiv_pos_as_xyz
'x, y, z'
'-x+1/2, y+1/2, -z+1/2'
'-x, -y, -z'
'x-1/2, -y-1/2, z-1/2'

loop_
_atom_site_type_symbol
_atom_site_label
_atom_site_fract_x
_atom_site_fract_y
_atom_site_fract_z
_atom_site_U_iso_or_equiv
_atom_site_adp_type
_atom_site_calc_flag
_atom_site_refinement_flags
_atom_site_occupancy
_atom_site_symmetry_multiplicity
O O1 0.7844(3) 0.91089(9) 0.60053(9) 0.0364(3) Uani d . 1 1
O O2 0.2045(2) 0.68616(10) 0.32761(10) 0.0396(3) Uani d . 1 1
H H2B 0.2292 0.6556 0.2562 0.059 Uiso calc R 1 1
N N1 0.7786(3) 0.93124(10) 0.37596(11) 0.0301(3) Uani d . 1 1
H H1A 0.9049 0.9813 0.3858 0.036 Uiso calc R 1 1
C C1 0.6811(3) 0.88072(12) 0.48782(12) 0.0288(3) Uani d . 1 1
C C2 0.4786(3) 0.79830(13) 0.46911(13) 0.0326(3) Uani d . 1 1
H H2A 0.4026 0.7638 0.5426 0.039 Uiso calc R 1 1
C C3 0.3912(3) 0.76793(12) 0.34229(13) 0.0303(3) Uani d . 1 1
C C4 0.4958(3) 0.82420(12) 0.23072(14) 0.0321(3) Uani d . 1 1
H H4A 0.4353 0.8053 0.1450 0.038 Uiso calc R 1 1
C C5 0.6858(3) 0.90624(12) 0.25012(13) 0.0293(3) Uani d . 1 1
C C6 0.8049(4) 0.97389(15) 0.14088(15) 0.0403(4) Uani d . 1 1
H H6D 0.7267 0.9501 0.0567 0.060 Uiso calc R 1 1
H H6A 1.0078 0.9662 0.1411 0.060 Uiso calc R 1 1
H H6B 0.7566 1.0488 0.1548 0.060 Uiso calc R 1 1

loop_
_atom_site_aniso_label
_atom_site_aniso_U_11
_atom_site_aniso_U_22
_atom_site_aniso_U_33
_atom_site_aniso_U_12
_atom_site_aniso_U_13
_atom_site_aniso_U_23
O1 0.0491(7) 0.0370(6) 0.0227(5) -0.0064(5) -0.0062(4) 0.0009(4)
O2 0.0483(7) 0.0407(6) 0.0297(5) -0.0133(5) 0.0024(5) -0.0057(4)
N1 0.0360(6) 0.0315(6) 0.0227(5) -0.0037(5) -0.0032(5) 0.0022(4)
C1 0.0352(7) 0.0297(7) 0.0214(6) 0.0034(6) -0.0013(5) 0.0010(5)
C2 0.0399(8) 0.0340(7) 0.0238(6) -0.0026(6) 0.0015(5) 0.0009(5)
C3 0.0324(7) 0.0311(7) 0.0273(6) 0.0002(6) 0.0000(5) -0.0014(5)
C4 0.0380(8) 0.0357(8) 0.0224(6) 0.0007(6) -0.0021(5) -0.0023(5)
C5 0.0341(7) 0.0319(7) 0.0218(6) 0.0027(6) -0.0004(5) 0.0016(5)
C6 0.0534(10) 0.0420(9) 0.0255(6) -0.0049(8) 0.0007(6) 0.0068(6)

loop_
_atom_type_symbol
_atom_type_description
_atom_type_scat_dispersion_real
_atom_type_scat_dispersion_imag
_atom_type_scat_source
C C 0.0033 0.0016 'International Tables Vol C Tables 4.2.6.8 and 6.1.1.4'
H H 0.0000 0.0000 'International Tables Vol C Tables 4.2.6.8 and 6.1.1.4'
N N 0.0061 0.0033 'International Tables Vol C Tables 4.2.6.8 and 6.1.1.4'
O O 0.0106 0.0060 'International Tables Vol C Tables 4.2.6.8 and 6.1.1.4'

loop_
_geom_angle_atom_site_label_1
_geom_angle_atom_site_label_2
_geom_angle_atom_site_label_3
_geom_angle
C3 O2 H2B 109.5
C5 N1 C1 123.42(13)
C5 N1 H1A 118.3
C1 N1 H1A 118.3
O1 C1 N1 117.79(14)
O1 C1 C2 124.99(13)
N1 C1 C2 117.21(12)
C3 C2 C1 120.46(13)
C3 C2 H2A 119.8
C1 C2 H2A 119.8
O2 C3 C2 119.01(13)
O2 C3 C4 121.24(12)
C2 C3 C4 119.74(14)
C5 C4 C3 119.30(13)
C5 C4 H4A 120.4
C3 C4 H4A 120.4
C4 C5 N1 119.76(13)
C4 C5 C6 124.34(13)
N1 C5 C6 115.90(14)
C5 C6 H6D 109.5
C5 C6 H6A 109.5
H6D C6 H6A 109.5
C5 C6 H6B 109.5
H6D C6 H6B 109.5
H6A C6 H6B 109.5

loop_
_geom_bond_atom_site_label_1
_geom_bond_atom_site_label_2
_geom_bond_distance
O1 C1 1.2768(16)
O2 C3 1.3418(18)
O2 H2B 0.8200
N1 C5 1.3629(17)
N1 C1 1.3719(17)
N1 H1A 0.8600
C1 C2 1.401(2)
C2 C3 1.3809(19)
C2 H2A 0.9300
C3 C4 1.415(2)
C4 C5 1.359(2)
C4 H4A 0.9300
C5 C6 1.496(2)
C6 H6D 0.9600
C6 H6A 0.9600
C6 H6B 0.9600

loop_
_geom_hbond_atom_site_label_D
_geom_hbond_atom_site_label_H
_geom_hbond_atom_site_label_A
_geom_hbond_site_symmetry_A
_geom_hbond_distance_DH
_geom_hbond_distance_HA
_geom_hbond_distance_DA
_geom_hbond_angle_DHA
N1 H1A O1 3_776 0.86 1.98 2.835(2) 175.4
O2 H2B O1 4_575 0.82 1.79 2.609(2) 179.8

loop_
_geom_torsion_atom_site_label_1
_geom_torsion_atom_site_label_2
_geom_torsion_atom_site_label_3
_geom_torsion_atom_site_label_4
_geom_torsion
C5 N1 C1 O1 179.84(14)
C5 N1 C1 C2 1.0(2)
O1 C1 C2 C3 -176.62(15)
N1 C1 C2 C3 2.2(2)
C1 C2 C3 O2 177.69(13)
C1 C2 C3 C4 -3.3(2)
O2 C3 C4 C5 -179.71(13)
C2 C3 C4 C5 1.3(2)
C3 C4 C5 N1 1.8(2)
C3 C4 C5 C6 -178.05(15)
C1 N1 C5 C4 -3.0(2)
C1 N1 C5 C6 176.88(14)
